data_2017725
loop_
_publ_author_name
'Payne, Thomas J.'
'Thurman, Chad R.'
'Yu, Hao'
'Sun, Qian'
'Mohanty, Dillip K.'
'Squattrito, Philip J.'
'Giolando, Mark-Robin'
'Brue, Christopher R.'
'Kirschbaum, Kristin'

_publ_section_title
;
 <i>N</i>,<i>N</i>'-Diethyl-4-nitrobenzene-1,3-diamine,
 2,6-bis(ethylamino)-3-nitrobenzonitrile and
 bis(4-ethylamino-3-nitrophenyl) sulfone
;
_journal_coeditor_code SK3377
_journal_issue 7
_journal_name_full 'Acta Crystallographica Section C'
_journal_page_first o369
_journal_page_last o373
_journal_paper_doi 10.1107/S0108270110023188
_journal_volume 66
_journal_year 2010
_chemical_formula_iupac 'C11 H14 N4 O2'
_chemical_formula_moiety 'C11 H14 N4 O2'
_chemical_formula_sum 'C11 H14 N4 O2'
_chemical_formula_weight 234.26
_chemical_melting_point 420
_chemical_name_common 2,6-bis(ethylamino)-3-nitrobenzonitrile
_chemical_name_systematic
;
2,6-bis(ethylamino)-3-nitrobenzonitrile
;
_space_group_IT_number 14
_symmetry_cell_setting monoclinic
_symmetry_space_group_name_Hall '-P 2ybc'
_symmetry_space_group_name_H-M 'P 1 21/c 1'
_atom_sites_solution_hydrogens difmap
_atom_sites_solution_primary direct
_atom_sites_solution_secondary difmap
_audit_creation_method SHELXL97
_cell_angle_alpha 90.00
_cell_angle_beta 91.62(4)
_cell_angle_gamma 90.00
_cell_formula_units_Z 4
_cell_length_a 10.988(8)
_cell_length_b 4.865(4)
_cell_length_c 21.220(18)
_cell_measurement_reflns_used 1800
_cell_measurement_temperature 150(2)
_cell_measurement_theta_max 33.0
_cell_measurement_theta_min 2.6
_cell_volume 1133.9(16)
_computing_cell_refinement 'SAINT-Plus (Bruker, 2003)'
_computing_data_collection 'SMART (Bruker, 2003)'
_computing_data_reduction 'SAINT-Plus (Bruker, 2003)'
_computing_molecular_graphics 'CrystalMaker (Palmer, 2008)'
_computing_publication_material 'SHELXL97 (Sheldrick, 2008)'
_computing_structure_refinement 'SHELXL97 (Sheldrick, 2008)'
_computing_structure_solution 'SHELXS97 (Sheldrick, 2008)'
_diffrn_ambient_temperature 150(2)
_diffrn_measured_fraction_theta_full 1.000
_diffrn_measured_fraction_theta_max 1.000
_diffrn_measurement_device_type 'Bruker SMART 6000 CCD area-detector'
_diffrn_measurement_method \w
_diffrn_radiation_monochromator graphite
_diffrn_radiation_source 'sealed tube'
_diffrn_radiation_type MoK\a
_diffrn_radiation_wavelength 0.71073
_diffrn_reflns_av_R_equivalents 0.0204
_diffrn_reflns_av_sigmaI/netI 0.0161
_diffrn_reflns_limit_h_max 14
_diffrn_reflns_limit_h_min -14
_diffrn_reflns_limit_k_max 6
_diffrn_reflns_limit_k_min -6
_diffrn_reflns_limit_l_max 21
_diffrn_reflns_limit_l_min -28
_diffrn_reflns_number 11551
_diffrn_reflns_theta_full 28.00
_diffrn_reflns_theta_max 28.00
_diffrn_reflns_theta_min 1.85
_exptl_absorpt_coefficient_mu 0.098
_exptl_absorpt_correction_T_max 1.000
_exptl_absorpt_correction_T_min 0.819
_exptl_absorpt_correction_type multi-scan
_exptl_absorpt_process_details '(SADABS; Sheldrick, 1996)'
_exptl_crystal_colour yellow
_exptl_crystal_density_diffrn 1.372
_exptl_crystal_density_method 'not measured'
_exptl_crystal_description parallelepiped
_exptl_crystal_F_000 496
_exptl_crystal_size_max 0.55
_exptl_crystal_size_mid 0.40
_exptl_crystal_size_min 0.18
_refine_diff_density_max 0.399
_refine_diff_density_min -0.393
_refine_ls_extinction_method none
_refine_ls_goodness_of_fit_ref 1.036
_refine_ls_hydrogen_treatment mixed
_refine_ls_matrix_type full
_refine_ls_number_parameters 228
_refine_ls_number_reflns 2745
_refine_ls_number_restraints 0
_refine_ls_restrained_S_all 1.036
_refine_ls_R_factor_all 0.0522
_refine_ls_R_factor_gt 0.0452
_refine_ls_shift/su_max 0.000
_refine_ls_shift/su_mean 0.000
_refine_ls_structure_factor_coef Fsqd
_refine_ls_weighting_details 'calc w = 1/[\s^2^(Fo^2^)+(0.0676P)^2^+0.4024P] where P=(Fo^2^+2Fc^2^)/3'
_refine_ls_weighting_scheme calc
_refine_ls_wR_factor_gt 0.1213
_refine_ls_wR_factor_ref 0.1313
_reflns_number_gt 2346
_reflns_number_total 2745
_reflns_threshold_expression I>2\s(I)
_cod_data_source_file sk3377.cif
_cod_data_source_block II
_cod_original_cell_volume 1133.9(17)
_cod_original_sg_symbol_H-M 'P 21/c'
_cod_database_code 2017725
_cod_database_fobs_code 2017725

loop_
_symmetry_equiv_pos_as_xyz
'x, y, z'
'-x, y+1/2, -z+1/2'
'-x, -y, -z'
'x, -y-1/2, z-1/2'

loop_
_atom_site_type_symbol
_atom_site_label
_atom_site_fract_x
_atom_site_fract_y
_atom_site_fract_z
_atom_site_U_iso_or_equiv
_atom_site_adp_type
_atom_site_calc_flag
_atom_site_refinement_flags
_atom_site_occupancy
_atom_site_disorder_assembly
_atom_site_disorder_group
O O1 0.16723(11) -0.0579(3) 0.18323(5) 0.0577(3) Uani d . 1 . .
O O2 0.07049(9) 0.2693(3) 0.22861(5) 0.0503(3) Uani d . 1 . .
N N1 0.38855(11) 0.6007(3) 0.46717(6) 0.0475(3) Uani d . 1 . .
N N2 0.15835(11) 0.4849(3) 0.33291(6) 0.0484(3) Uani d . 1 . .
H H2N 0.099(2) 0.462(4) 0.3041(10) 0.068(6) Uiso d . 1 . .
N N3 0.15951(10) 0.1123(3) 0.22631(5) 0.0387(3) Uani d . 1 A .
N N4 0.55259(9) 0.1149(2) 0.39957(6) 0.0338(3) Uani d . 1 . .
H H4N 0.5517(15) 0.213(4) 0.4340(8) 0.042(4) Uiso d . 1 . .
C C1 0.35495(10) 0.2972(3) 0.36893(6) 0.0299(3) Uani d . 1 . .
C C2 0.25174(11) 0.3112(3) 0.32603(6) 0.0319(3) Uani d . 1 A .
C C3 0.25533(11) 0.1278(3) 0.27327(6) 0.0317(3) Uani d . 1 . .
C C4 0.35196(12) -0.0547(3) 0.26620(6) 0.0365(3) Uani d . 1 A .
H H4 0.3481(16) -0.176(4) 0.2316(8) 0.049(5) Uiso d . 1 . .
C C5 0.44946(12) -0.0650(3) 0.30750(6) 0.0358(3) Uani d . 1 . .
H H5 0.5142(16) -0.192(4) 0.3011(8) 0.047(4) Uiso d . 1 . .
C C6 0.45423(11) 0.1149(2) 0.35995(6) 0.0298(3) Uani d . 1 A .
C C7 0.36767(11) 0.4716(3) 0.42273(6) 0.0337(3) Uani d . 1 A .
C C8A 0.13650(16) 0.6884(4) 0.38084(9) 0.0376(4) Uani d P 0.75 A 1
H H8AB 0.210(2) 0.786(4) 0.3940(10) 0.040(5) Uiso d P 0.75 D 1
H H8AA 0.081(2) 0.832(5) 0.3602(10) 0.042(6) Uiso d P 0.75 E 1
C C9A 0.0773(2) 0.5509(7) 0.43544(14) 0.0539(6) Uani d P 0.75 A 1
H H9AC 0.129(2) 0.411(5) 0.4545(12) 0.058(7) Uiso d P 0.75 B 1
H H9AB 0.003(2) 0.465(5) 0.4220(12) 0.058(7) Uiso d P 0.75 C 1
H H9AA 0.062(3) 0.699(7) 0.4676(15) 0.078(9) Uiso d P 0.75 F 1
C C8B 0.0986(5) 0.5105(12) 0.4037(3) 0.0309(11) Uani d P 0.25 A 2
H H8BA 0.0152 0.4335 0.4036 0.037 Uiso calc PR 0.25 A 2
H H8BB 0.1495 0.4142 0.4360 0.037 Uiso calc PR 0.25 A 2
C C9B 0.0972(4) 0.8183(12) 0.4156(2) 0.0349(10) Uani d P 0.25 A 2
H H9BA 0.0631 0.8548 0.4570 0.052 Uiso calc PR 0.25 A 2
H H9BB 0.0471 0.9089 0.3828 0.052 Uiso calc PR 0.25 A 2
H H9BC 0.1805 0.8898 0.4148 0.052 Uiso calc PR 0.25 A 2
C C10 0.65577(13) -0.0717(3) 0.39138(7) 0.0408(3) Uani d . 1 . .
H H10A 0.6904(17) -0.046(4) 0.3459(9) 0.053(5) Uiso d . 1 . .
H H10B 0.6260(16) -0.260(4) 0.3964(8) 0.049(5) Uiso d . 1 . .
C C11 0.75812(14) -0.0090(4) 0.43797(8) 0.0502(4) Uani d . 1 . .
H H11A 0.8283(19) -0.126(4) 0.4292(9) 0.060(5) Uiso d . 1 . .
H H11B 0.7862(18) 0.185(4) 0.4321(9) 0.062(6) Uiso d . 1 . .
H H11C 0.732(2) -0.025(5) 0.4802(11) 0.074(6) Uiso d . 1 . .

loop_
_atom_site_aniso_label
_atom_site_aniso_U_11
_atom_site_aniso_U_22
_atom_site_aniso_U_33
_atom_site_aniso_U_12
_atom_site_aniso_U_13
_atom_site_aniso_U_23
O1 0.0524(7) 0.0781(8) 0.0418(6) -0.0049(6) -0.0143(5) -0.0215(6)
O2 0.0388(5) 0.0625(7) 0.0481(6) 0.0005(5) -0.0225(4) -0.0053(5)
N1 0.0373(6) 0.0621(8) 0.0423(6) 0.0125(6) -0.0161(5) -0.0161(6)
N2 0.0343(6) 0.0622(8) 0.0473(7) 0.0136(6) -0.0225(5) -0.0172(6)
N3 0.0342(6) 0.0498(7) 0.0314(5) -0.0114(5) -0.0084(4) -0.0014(5)
N4 0.0266(5) 0.0373(6) 0.0370(6) 0.0044(4) -0.0075(4) -0.0014(5)
C1 0.0260(5) 0.0343(6) 0.0290(6) -0.0002(5) -0.0067(4) -0.0003(5)
C2 0.0270(5) 0.0369(6) 0.0313(6) -0.0017(5) -0.0074(4) 0.0008(5)
C3 0.0295(6) 0.0378(6) 0.0275(6) -0.0080(5) -0.0067(4) 0.0015(5)
C4 0.0377(7) 0.0384(7) 0.0331(6) -0.0055(5) -0.0014(5) -0.0051(5)
C5 0.0328(6) 0.0359(6) 0.0387(7) 0.0015(5) -0.0020(5) -0.0034(5)
C6 0.0260(5) 0.0310(6) 0.0321(6) -0.0021(4) -0.0041(4) 0.0030(5)
C7 0.0249(5) 0.0417(7) 0.0339(6) 0.0061(5) -0.0095(4) -0.0011(5)
C8A 0.0285(8) 0.0434(10) 0.0403(9) 0.0049(8) -0.0123(7) -0.0001(8)
C9A 0.0304(10) 0.0867(19) 0.0443(13) 0.0015(11) -0.0041(10) 0.0067(14)
C8B 0.021(2) 0.050(3) 0.022(2) 0.001(2) 0.0011(19) 0.004(2)
C9B 0.025(2) 0.046(3) 0.033(2) 0.006(2) -0.0010(18) -0.002(2)
C10 0.0313(6) 0.0417(7) 0.0491(8) 0.0087(6) -0.0054(6) 0.0014(6)
C11 0.0330(7) 0.0664(11) 0.0507(9) 0.0147(7) -0.0092(6) 0.0017(8)

loop_
_atom_type_symbol
_atom_type_description
_atom_type_scat_dispersion_real
_atom_type_scat_dispersion_imag
_atom_type_scat_source
C C 0.0033 0.0016 'International Tables Vol C Tables 4.2.6.8 and 6.1.1.4'
H H 0.0000 0.0000 'International Tables Vol C Tables 4.2.6.8 and 6.1.1.4'
N N 0.0061 0.0033 'International Tables Vol C Tables 4.2.6.8 and 6.1.1.4'
O O 0.0106 0.0060 'International Tables Vol C Tables 4.2.6.8 and 6.1.1.4'

loop_
_geom_angle_atom_site_label_1
_geom_angle_atom_site_label_2
_geom_angle_atom_site_label_3
_geom_angle_site_symmetry_1
_geom_angle_site_symmetry_3
_geom_angle
_geom_angle_publ_flag
C2 N2 C8A . . 130.67(13) ?
C2 N2 C8B . . 118.0(2) ?
C2 N2 H2N . . 113.4(14) ?
C8A N2 H2N . . 115.9(14) ?
C8B N2 H2N . . 109.3(14) ?
O1 N3 O2 . . 120.68(12) ?
O1 N3 C3 . . 119.01(13) ?
O2 N3 C3 . . 120.31(12) ?
C6 N4 C10 . . 122.29(12) ?
C6 N4 H4N . . 119.5(11) ?
C10 N4 H4N . . 117.7(11) ?
C6 C1 C7 . . 114.83(11) ?
C6 C1 C2 . . 122.64(12) ?
C7 C1 C2 . . 122.50(12) ?
N2 C2 C3 . . 121.03(12) ?
N2 C2 C1 . . 123.66(12) ?
C3 C2 C1 . . 115.30(12) ?
C4 C3 N3 . . 116.03(12) ?
C4 C3 C2 . . 121.19(12) ?
N3 C3 C2 . . 122.74(12) ?
C5 C4 C3 . . 122.68(13) ?
C5 C4 H4 . . 119.6(11) ?
C3 C4 H4 . . 117.7(11) ?
C4 C5 C6 . . 119.51(13) ?
C4 C5 H5 . . 120.5(11) ?
C6 C5 H5 . . 120.0(11) ?
N4 C6 C5 . . 120.04(12) ?
N4 C6 C1 . . 121.32(12) ?
C5 C6 C1 . . 118.63(12) ?
N1 C7 C1 . . 173.47(13) ?
N2 C8A C9A . . 108.8(2) ?
N2 C8A H8AB . . 112.5(13) ?
C9A C8A H8AB . . 111.8(13) ?
N2 C8A H8AA . . 106.1(13) ?
C9A C8A H8AA . . 111.7(12) ?
H8AB C8A H8AA . . 105.9(18) ?
C8A C9A H9AC . . 112.1(15) ?
C8A C9A H9AB . . 110.5(15) ?
H9AC C9A H9AB . . 107(2) ?
C8A C9A H9AA . . 106.8(18) ?
H9AC C9A H9AA . . 109(2) ?
H9AB C9A H9AA . . 111(2) ?
C9B C8B N2 . . 103.3(4) ?
C9B C8B H8BA . . 111.1 ?
N2 C8B H8BA . . 111.1 ?
C9B C8B H8BB . . 111.1 ?
N2 C8B H8BB . . 111.1 ?
H8BA C8B H8BB . . 109.1 ?
C8B C9B H9BA . . 109.5 ?
C8B C9B H9BB . . 109.5 ?
H9BA C9B H9BB . . 109.5 ?
C8B C9B H9BC . . 109.5 ?
H9BA C9B H9BC . . 109.5 ?
H9BB C9B H9BC . . 109.5 ?
N4 C10 C11 . . 111.24(14) ?
N4 C10 H10A . . 109.6(10) ?
C11 C10 H10A . . 107.2(10) ?
N4 C10 H10B . . 107.8(10) ?
C11 C10 H10B . . 111.3(11) ?
H10A C10 H10B . . 109.7(15) ?
C10 C11 H11A . . 109.6(12) ?
C10 C11 H11B . . 109.6(12) ?
H11A C11 H11B . . 106.0(16) ?
C10 C11 H11C . . 111.3(14) ?
H11A C11 H11C . . 113.0(18) ?
H11B C11 H11C . . 107.1(18) ?

loop_
_geom_bond_atom_site_label_1
_geom_bond_atom_site_label_2
_geom_bond_site_symmetry_2
_geom_bond_distance
_geom_bond_publ_flag
O1 N3 . 1.2378(18) ?
O2 N3 . 1.2431(18) ?
N1 C7 . 1.1506(19) ?
N2 C2 . 1.3404(19) ?
N2 C8A . 1.444(2) ?
N2 C8B . 1.661(7) ?
N2 H2N . 0.89(2) ?
N3 C3 . 1.4311(18) ?
N4 C6 . 1.3504(18) ?
N4 C10 . 1.4664(19) ?
N4 H4N . 0.873(18) ?
C1 C6 . 1.4230(19) ?
C1 C7 . 1.426(2) ?
C1 C2 . 1.4357(18) ?
C2 C3 . 1.433(2) ?
C3 C4 . 1.395(2) ?
C4 C5 . 1.366(2) ?
C4 H4 . 0.944(18) ?
C5 C6 . 1.416(2) ?
C5 H5 . 0.953(18) ?
C8A C9A . 1.502(3) ?
C8A H8AB . 0.97(2) ?
C8A H8AA . 1.02(2) ?
C9A H9AC . 0.97(3) ?
C9A H9AB . 0.95(3) ?
C9A H9AA . 1.01(3) ?
C8B C9B . 1.518(8) ?
C8B H8BA . 0.9900 ?
C8B H8BB . 0.9900 ?
C9B H9BA . 0.9800 ?
C9B H9BB . 0.9800 ?
C9B H9BC . 0.9800 ?
C10 C11 . 1.507(2) ?
C10 H10A . 1.055(19) ?
C10 H10B . 0.981(19) ?
C11 H11A . 0.98(2) ?
C11 H11B . 1.00(2) ?
C11 H11C . 0.95(2) ?

loop_
_geom_hbond_atom_site_label_D
_geom_hbond_atom_site_label_H
_geom_hbond_atom_site_label_A
_geom_hbond_site_symmetry_A
_geom_hbond_distance_DH
_geom_hbond_distance_HA
_geom_hbond_distance_DA
_geom_hbond_angle_DHA
N2 H2N O2 . 0.89(2) 1.88(2) 2.610(2) 138.8(19)
N2 H2N O2 2 0.89(2) 2.47(2) 3.123(2) 130.7(17)
N4 H4N N1 3_666 0.873(18) 2.361(19) 3.198(3) 160.7(15)

loop_
_geom_torsion_atom_site_label_1
_geom_torsion_atom_site_label_2
_geom_torsion_atom_site_label_3
_geom_torsion_atom_site_label_4
_geom_torsion_site_symmetry_1
_geom_torsion_site_symmetry_2
_geom_torsion_site_symmetry_3
_geom_torsion_site_symmetry_4
_geom_torsion
_geom_torsion_publ_flag
C1 C2 C3 C4 . . . . 1.67(18) ?
C2 C3 C4 C5 . . . . -1.8(2) ?
C3 C4 C5 C6 . . . . 0.1(2) ?
C4 C5 C6 C1 . . . . 1.64(19) ?
C5 C6 C1 C2 . . . . -1.73(19) ?
C6 C1 C2 C3 . . . . 0.09(18) ?
C5 C6 N4 C10 . . . . -1.47(19) ?
C1 C6 N4 C10 . . . . 179.79(12) ?
C1 C2 N2 C8A . . . . -0.1(3) ?
C3 C2 N2 C8A . . . . -178.77(16) ?
C1 C2 N2 C8B . . . . -46.6(3) ?
C3 C2 N2 C8B . . . . 134.6(2) ?
C2 N2 C8A C9A . . . . -85.4(2) ?
C2 N2 C8B C9B . . . . 129.2(3) ?
C2 C3 N3 O1 . . . . -177.59(12) ?
C2 C3 N3 O2 . . . . 3.01(19) ?
C4 C3 N3 O1 . . . . 0.14(18) ?
C4 C3 N3 O2 . . . . -179.26(12) ?
